data_7200996
loop_
_publ_author_name
'Varughese, Sunil'
'Cooke, Gareth'
'Draper, Sylvia M.'

_publ_section_title
;
 N-Substituted pyridazines as building blocks in novel supramolecular
 architectures
;
_journal_issue 8
_journal_name_full CrystEngComm
_journal_page_first 1505
_journal_paper_doi 10.1039/b902765c
_journal_volume 11
_journal_year 2009
_chemical_formula_moiety 'C48 H30 N12, C4 H10 O'
_chemical_formula_sum 'C52 H40 N12 O'
_chemical_formula_weight 848.96
_chemical_name_common '1,3,5-Benzene-tri-2,6-2-pyridyl pyridazine'
_chemical_name_systematic
;
?
;
_space_group_IT_number 2
_symmetry_cell_setting triclinic
_symmetry_space_group_name_Hall '-P 1'
_symmetry_space_group_name_H-M 'P -1'
_atom_sites_solution_hydrogens geom
_atom_sites_solution_primary direct
_atom_sites_solution_secondary difmap
_audit_creation_method SHELXL-97
_cell_angle_alpha 73.300(2)
_cell_angle_beta 76.270(2)
_cell_angle_gamma 78.950(2)
_cell_formula_units_Z 2
_cell_length_a 12.676(1)
_cell_length_b 13.597(1)
_cell_length_c 13.826(1)
_cell_measurement_reflns_used 7172
_cell_measurement_temperature 123(2)
_cell_measurement_theta_max 49.789
_cell_measurement_theta_min 4.363
_cell_volume 2197.7(3)
_computing_cell_refinement SAINTPLUS
_computing_data_collection SMART
_computing_data_reduction SAINTPLUS
_computing_structure_refinement 'SHELXL-97 (Sheldrick, 1997)'
_computing_structure_solution 'SHELXS-97 (Sheldrick, 1990)'
_diffrn_ambient_temperature 123(2)
_diffrn_measured_fraction_theta_full 0.996
_diffrn_measured_fraction_theta_max 0.996
_diffrn_measurement_device_type 'CCD Area Detector'
_diffrn_measurement_method 'phi and omega scans'
_diffrn_radiation_monochromator graphite
_diffrn_radiation_source 'fine-focus sealed tube'
_diffrn_radiation_type MoK\a
_diffrn_radiation_wavelength 0.71073
_diffrn_reflns_av_R_equivalents 0.0273
_diffrn_reflns_av_sigmaI/netI 0.0294
_diffrn_reflns_limit_h_max 15
_diffrn_reflns_limit_h_min -15
_diffrn_reflns_limit_k_max 16
_diffrn_reflns_limit_k_min -16
_diffrn_reflns_limit_l_max 16
_diffrn_reflns_limit_l_min -16
_diffrn_reflns_number 23851
_diffrn_reflns_theta_full 25.15
_diffrn_reflns_theta_max 25.15
_diffrn_reflns_theta_min 1.57
_exptl_absorpt_coefficient_mu 0.081
_exptl_absorpt_correction_T_max 0.9919
_exptl_absorpt_correction_T_min 0.9840
_exptl_absorpt_correction_type multi-scan
_exptl_absorpt_process_details 'SADABS; Sheldrick, 1997'
_exptl_crystal_colour Colourless
_exptl_crystal_density_diffrn 1.283
_exptl_crystal_density_method 'not measured'
_exptl_crystal_description Blocks
_exptl_crystal_F_000 888
_exptl_crystal_size_max 0.20
_exptl_crystal_size_mid 0.16
_exptl_crystal_size_min 0.10
_refine_diff_density_max 0.712
_refine_diff_density_min -0.286
_refine_diff_density_rms 0.050
_refine_ls_extinction_method none
_refine_ls_goodness_of_fit_ref 1.025
_refine_ls_hydrogen_treatment constr
_refine_ls_matrix_type full
_refine_ls_number_parameters 586
_refine_ls_number_reflns 7857
_refine_ls_number_restraints 0
_refine_ls_restrained_S_all 1.025
_refine_ls_R_factor_all 0.0782
_refine_ls_R_factor_gt 0.0640
_refine_ls_shift/su_max 0.000
_refine_ls_shift/su_mean 0.000
_refine_ls_structure_factor_coef Fsqd
_refine_ls_weighting_details 'calc w=1/[\s^2^(Fo^2^)+(0.1277P)^2^+0.6520P] where P=(Fo^2^+2Fc^2^)/3'
_refine_ls_weighting_scheme calc
_refine_ls_wR_factor_gt 0.1902
_refine_ls_wR_factor_ref 0.2066
_reflns_number_gt 6143
_reflns_number_total 7857
_reflns_threshold_expression >2sigma(I)
_cod_data_source_file b902765c.txt
_cod_data_source_block 3
_cod_depositor_comments
;
The following automatic conversions were performed:
'_symmetry_cell_setting' value 'Triclinic' changed to 'triclinic'
according to '/home/saulius/struct/CIF-dictionaries/cif_core.dic'
dictionary named 'cif_core.dic' version 2.4.1 from
2010-06-29.

'_exptl_absorpt_correction_type' value 'multi scan' changed
to 'multi-scan' according to
'/home/saulius/struct/CIF-dictionaries/cif_core.dic' dictionary named
'cif_core.dic' version 2.4.1 from 2010-06-29.

Automatic conversion script
Id: cif_fix_enum 1527 2010-12-29 10:47:43Z saulius 
;
_cod_database_code 7200996

loop_
_symmetry_equiv_pos_as_xyz
'x, y, z'
'-x, -y, -z'

loop_
_atom_site_label
_atom_site_type_symbol
_atom_site_fract_x
_atom_site_fract_y
_atom_site_fract_z
_atom_site_U_iso_or_equiv
_atom_site_adp_type
_atom_site_occupancy
_atom_site_symmetry_multiplicity
_atom_site_calc_flag
_atom_site_refinement_flags
_atom_site_disorder_assembly
_atom_site_disorder_group
C1 C 0.83494(16) 0.51038(16) 0.30848(15) 0.0394(4) Uani 1 1 d . . .
C2 C 0.80637(17) 0.61710(16) 0.28046(15) 0.0419(5) Uani 1 1 d . . .
H2 H 0.8455 0.6564 0.2209 0.050 Uiso 1 1 calc R . .
C3 C 0.72058(16) 0.66549(15) 0.34004(15) 0.0392(4) Uani 1 1 d . . .
C4 C 0.66214(16) 0.60528(15) 0.42823(15) 0.0384(4) Uani 1 1 d . . .
H4 H 0.6031 0.6373 0.4677 0.046 Uiso 1 1 calc R . .
C5 C 0.68967(15) 0.49878(15) 0.45873(14) 0.0369(4) Uani 1 1 d . . .
C6 C 0.77725(15) 0.45183(15) 0.39753(14) 0.0377(4) Uani 1 1 d . . .
H6 H 0.7970 0.3805 0.4168 0.045 Uiso 1 1 calc R . .
C13 C 1.03098(18) 0.48383(18) 0.20835(17) 0.0494(5) Uani 1 1 d . . .
C14 C 0.92277(17) 0.45941(16) 0.23931(15) 0.0426(5) Uani 1 1 d . . .
C15 C 0.89949(18) 0.38849(17) 0.19691(17) 0.0487(5) Uani 1 1 d . . .
H15 H 0.8301 0.3678 0.2152 0.058 Uiso 1 1 calc R . .
C16 C 0.98089(19) 0.34760(18) 0.12607(18) 0.0527(6) Uani 1 1 d . . .
C17 C 1.07176(17) 0.55293(18) 0.25304(17) 0.0490(5) Uani 1 1 d . . .
C19 C 1.0733(2) 0.6017(2) 0.3971(2) 0.0714(8) Uani 1 1 d . . .
H19 H 1.0510 0.5938 0.4677 0.086 Uiso 1 1 calc R . .
C33 C 0.65982(19) 0.84604(17) 0.37338(18) 0.0503(5) Uani 1 1 d . . .
C34 C 0.68870(17) 0.77929(16) 0.30667(16) 0.0435(5) Uani 1 1 d . . .
C35 C 0.68255(18) 0.82545(17) 0.20547(17) 0.0490(5) Uani 1 1 d . . .
H35 H 0.7020 0.7864 0.1572 0.059 Uiso 1 1 calc R . .
C36 C 0.64703(19) 0.93104(18) 0.17572(19) 0.0543(6) Uani 1 1 d . . .
C37 C 0.6722(2) 0.81412(17) 0.48281(19) 0.0543(6) Uani 1 1 d . . .
C39 C 0.7696(3) 0.7142(3) 0.6032(3) 0.0884(10) Uani 1 1 d . . .
H39 H 0.8277 0.6638 0.6204 0.106 Uiso 1 1 calc R . .
C53 C 0.60832(16) 0.33652(15) 0.58071(16) 0.0424(5) Uani 1 1 d . . .
C54 C 0.62777(16) 0.44061(15) 0.55785(15) 0.0393(4) Uani 1 1 d . . .
C55 C 0.58827(17) 0.48827(17) 0.63705(15) 0.0448(5) Uani 1 1 d . . .
H55 H 0.6002 0.5559 0.6284 0.054 Uiso 1 1 calc R . .
C56 C 0.53047(17) 0.43512(18) 0.73017(16) 0.0475(5) Uani 1 1 d . . .
C57 C 0.63809(17) 0.27137(16) 0.50583(17) 0.0460(5) Uani 1 1 d . . .
C59 C 0.6420(2) 0.2583(2) 0.3444(2) 0.0683(7) Uani 1 1 d . . .
H59 H 0.6260 0.2884 0.2792 0.082 Uiso 1 1 calc R . .
C72 C 1.0374(13) -0.0395(5) 0.2837(8) 0.320(9) Uani 1 1 d . . .
H72A H 1.0870 -0.0887 0.3237 0.384 Uiso 1 1 calc R . .
H72B H 1.0743 -0.0165 0.2127 0.384 Uiso 1 1 calc R . .
C73 C 0.9334(5) -0.0787(5) 0.2933(5) 0.1403(18) Uani 1 1 d . . .
H73A H 0.8991 -0.0981 0.3646 0.210 Uiso 1 1 calc R . .
H73B H 0.9482 -0.1381 0.2654 0.210 Uiso 1 1 calc R . .
H73C H 0.8855 -0.0256 0.2562 0.210 Uiso 1 1 calc R . .
C74 C 1.0734(10) 0.0740(10) 0.3399(6) 0.228(5) Uani 1 1 d . . .
H74A H 1.1176 0.1053 0.2745 0.274 Uiso 1 1 calc R . .
H74B H 1.1180 0.0180 0.3794 0.274 Uiso 1 1 calc R . .
C75 C 1.0136(9) 0.1548(11) 0.4008(9) 0.323(9) Uani 1 1 d . . .
H75A H 0.9683 0.2071 0.3600 0.485 Uiso 1 1 calc R . .
H75B H 1.0667 0.1863 0.4169 0.485 Uiso 1 1 calc R . .
H75C H 0.9688 0.1210 0.4635 0.485 Uiso 1 1 calc R . .
C110 C 1.1389(2) 0.6761(2) 0.3425(3) 0.0738(8) Uani 1 1 d . . .
H110 H 1.1595 0.7183 0.3752 0.089 Uiso 1 1 calc R . .
C111 C 1.1734(2) 0.6872(2) 0.2394(3) 0.0765(8) Uani 1 1 d . . .
H111 H 1.2193 0.7363 0.2007 0.092 Uiso 1 1 calc R . .
C112 C 1.1395(2) 0.6248(2) 0.1930(2) 0.0669(7) Uani 1 1 d . . .
H112 H 1.1619 0.6311 0.1226 0.080 Uiso 1 1 calc R . .
C113 C 0.9604(2) 0.26991(19) 0.07867(19) 0.0564(6) Uani 1 1 d . . .
C115 C 0.8373(3) 0.1758(2) 0.0639(3) 0.0827(9) Uani 1 1 d . . .
H115 H 0.7667 0.1579 0.0818 0.099 Uiso 1 1 calc R . .
C116 C 0.9134(3) 0.1289(2) -0.0034(3) 0.0875(10) Uani 1 1 d . . .
H116 H 0.8945 0.0817 -0.0314 0.105 Uiso 1 1 calc R . .
C117 C 1.0178(3) 0.1534(3) -0.0282(3) 0.0899(10) Uani 1 1 d . . .
H117 H 1.0716 0.1219 -0.0726 0.108 Uiso 1 1 calc R . .
C118 C 1.0425(3) 0.2246(2) 0.0127(2) 0.0739(8) Uani 1 1 d . . .
H118 H 1.1130 0.2423 -0.0035 0.089 Uiso 1 1 calc R . .
C310 C 0.6999(4) 0.7528(3) 0.6806(3) 0.0929(10) Uani 1 1 d . . .
H310 H 0.7114 0.7299 0.7479 0.111 Uiso 1 1 calc R . .
C311 C 0.6144(3) 0.8246(3) 0.6563(2) 0.0892(10) Uani 1 1 d . . .
H311 H 0.5663 0.8524 0.7069 0.107 Uiso 1 1 calc R . .
C312 C 0.5990(3) 0.8564(2) 0.5562(2) 0.0698(7) Uani 1 1 d . . .
H312 H 0.5402 0.9056 0.5383 0.084 Uiso 1 1 calc R . .
C313 C 0.6421(2) 0.9848(2) 0.0667(2) 0.0613(7) Uani 1 1 d . . .
C315 C 0.6937(3) 0.9798(3) -0.1008(3) 0.1056(12) Uani 1 1 d . . .
H315 H 0.7326 0.9452 -0.1502 0.127 Uiso 1 1 calc R . .
C316 C 0.6364(3) 1.0758(4) -0.1335(3) 0.1059(13) Uani 1 1 d . . .
H316 H 0.6358 1.1048 -0.2031 0.127 Uiso 1 1 calc R . .
C317 C 0.5809(3) 1.1270(3) -0.0624(3) 0.0963(12) Uani 1 1 d . . .
H317 H 0.5414 1.1921 -0.0824 0.116 Uiso 1 1 calc R . .
C318 C 0.5833(3) 1.0822(2) 0.0388(3) 0.0778(9) Uani 1 1 d . . .
H318 H 0.5460 1.1166 0.0888 0.093 Uiso 1 1 calc R . .
C510 C 0.6926(3) 0.1598(2) 0.3634(3) 0.0768(8) Uani 1 1 d . . .
H510 H 0.7118 0.1240 0.3123 0.092 Uiso 1 1 calc R . .
C511 C 0.7147(3) 0.1139(2) 0.4592(3) 0.0826(9) Uani 1 1 d . . .
H511 H 0.7476 0.0455 0.4750 0.099 Uiso 1 1 calc R . .
C512 C 0.6876(2) 0.17056(19) 0.5332(2) 0.0677(7) Uani 1 1 d . . .
H512 H 0.7023 0.1413 0.5990 0.081 Uiso 1 1 calc R . .
C513 C 0.4788(2) 0.4871(2) 0.81394(16) 0.0552(6) Uani 1 1 d . . .
C515 C 0.4787(3) 0.6168(3) 0.8885(2) 0.0809(9) Uani 1 1 d . . .
H515 H 0.5108 0.6721 0.8904 0.097 Uiso 1 1 calc R . .
C516 C 0.3875(3) 0.5923(3) 0.9596(2) 0.0853(10) Uani 1 1 d . . .
H516 H 0.3586 0.6292 1.0092 0.102 Uiso 1 1 calc R . .
C517 C 0.3393(3) 0.5124(3) 0.9568(2) 0.0904(11) Uani 1 1 d . . .
H517 H 0.2757 0.4948 1.0037 0.108 Uiso 1 1 calc R . .
C518 C 0.3858(2) 0.4569(3) 0.8830(2) 0.0756(8) Uani 1 1 d . . .
H518 H 0.3550 0.4011 0.8805 0.091 Uiso 1 1 calc R . .
N11 N 1.07988(18) 0.37771(19) 0.09544(18) 0.0704(6) Uani 1 1 d . . .
N12 N 1.10488(17) 0.44515(19) 0.13795(18) 0.0680(6) Uani 1 1 d . . .
N18 N 1.03970(17) 0.53978(17) 0.35429(16) 0.0602(5) Uani 1 1 d . . .
N31 N 0.6142(2) 0.98875(16) 0.24327(19) 0.0697(6) Uani 1 1 d . . .
N32 N 0.6220(2) 0.94608(15) 0.34150(18) 0.0679(6) Uani 1 1 d . . .
N38 N 0.7584(2) 0.74505(18) 0.50476(18) 0.0709(6) Uani 1 1 d . . .
N51 N 0.51884(16) 0.33605(16) 0.74865(14) 0.0555(5) Uani 1 1 d . . .
N52 N 0.55912(16) 0.28662(14) 0.67398(14) 0.0521(5) Uani 1 1 d . . .
N58 N 0.61359(17) 0.31543(15) 0.41273(16) 0.0554(5) Uani 1 1 d . . .
N114 N 0.8584(2) 0.24537(18) 0.10523(19) 0.0709(6) Uani 1 1 d . . .
N314 N 0.6967(2) 0.9332(2) -0.00174(18) 0.0815(7) Uani 1 1 d . . .
N514 N 0.5256(2) 0.56633(18) 0.81534(16) 0.0682(6) Uani 1 1 d . . .
O71 O 0.9862(4) 0.0445(6) 0.3285(5) 0.228(3) Uani 1 1 d . . .

loop_
_atom_site_aniso_label
_atom_site_aniso_U_11
_atom_site_aniso_U_22
_atom_site_aniso_U_33
_atom_site_aniso_U_23
_atom_site_aniso_U_13
_atom_site_aniso_U_12
C1 0.0362(10) 0.0420(11) 0.0374(10) -0.0104(8) -0.0020(8) -0.0047(8)
C2 0.0414(11) 0.0419(11) 0.0363(10) -0.0035(8) -0.0015(8) -0.0082(9)
C3 0.0389(10) 0.0369(10) 0.0396(10) -0.0079(8) -0.0064(8) -0.0040(8)
C4 0.0355(10) 0.0382(10) 0.0372(10) -0.0093(8) -0.0026(8) -0.0003(8)
C5 0.0353(10) 0.0378(10) 0.0340(10) -0.0057(8) -0.0050(8) -0.0035(8)
C6 0.0368(10) 0.0345(10) 0.0387(10) -0.0086(8) -0.0044(8) -0.0019(8)
C13 0.0443(12) 0.0522(13) 0.0458(12) -0.0130(10) 0.0031(9) -0.0063(10)
C14 0.0414(11) 0.0426(11) 0.0366(10) -0.0069(9) 0.0001(8) -0.0027(9)
C15 0.0449(12) 0.0504(12) 0.0473(12) -0.0151(10) 0.0019(9) -0.0073(10)
C16 0.0510(13) 0.0542(13) 0.0491(13) -0.0172(10) 0.0001(10) -0.0039(10)
C17 0.0376(11) 0.0524(13) 0.0529(13) -0.0139(10) -0.0026(9) -0.0031(9)
C19 0.0707(17) 0.092(2) 0.0616(16) -0.0228(15) -0.0213(14) -0.0185(15)
C33 0.0514(13) 0.0381(11) 0.0594(14) -0.0104(10) -0.0085(10) -0.0074(9)
C34 0.0407(11) 0.0367(10) 0.0483(12) -0.0041(9) -0.0050(9) -0.0081(8)
C35 0.0493(12) 0.0411(11) 0.0508(12) -0.0039(10) -0.0059(10) -0.0089(9)
C36 0.0513(13) 0.0422(12) 0.0621(14) 0.0032(11) -0.0131(11) -0.0112(10)
C37 0.0639(15) 0.0412(12) 0.0588(14) -0.0108(10) -0.0122(11) -0.0119(11)
C39 0.106(3) 0.088(2) 0.081(2) -0.0207(18) -0.045(2) -0.0032(19)
C53 0.0354(10) 0.0396(11) 0.0429(11) -0.0005(9) -0.0046(8) -0.0020(8)
C54 0.0349(10) 0.0392(10) 0.0368(10) -0.0028(8) -0.0049(8) -0.0010(8)
C55 0.0463(12) 0.0425(11) 0.0374(11) -0.0059(9) -0.0020(9) -0.0006(9)
C56 0.0415(11) 0.0526(13) 0.0374(11) -0.0016(9) -0.0039(9) 0.0003(9)
C57 0.0406(11) 0.0379(11) 0.0538(13) -0.0064(9) -0.0015(9) -0.0089(9)
C59 0.0753(18) 0.0715(18) 0.0677(17) -0.0255(14) -0.0174(14) -0.0160(14)
C72 0.53(2) 0.096(5) 0.271(11) -0.074(6) 0.117(13) -0.089(8)
C73 0.141(4) 0.122(4) 0.156(5) -0.057(4) -0.006(4) -0.005(3)
C74 0.237(11) 0.346(15) 0.131(6) -0.070(7) -0.014(6) -0.123(10)
C75 0.270(12) 0.408(18) 0.287(13) 0.132(12) -0.157(11) -0.244(14)
C110 0.0709(18) 0.0752(18) 0.089(2) -0.0257(16) -0.0339(16) -0.0120(15)
C111 0.0705(18) 0.0692(18) 0.092(2) -0.0136(16) -0.0138(16) -0.0281(15)
C112 0.0624(16) 0.0704(17) 0.0646(16) -0.0164(13) 0.0026(13) -0.0209(13)
C113 0.0623(15) 0.0524(13) 0.0521(13) -0.0182(11) -0.0046(11) -0.0019(11)
C115 0.088(2) 0.0725(19) 0.098(2) -0.0357(17) -0.0183(18) -0.0148(16)
C116 0.120(3) 0.0655(18) 0.090(2) -0.0387(17) -0.025(2) -0.0081(18)
C117 0.106(3) 0.081(2) 0.089(2) -0.0511(18) -0.0034(19) -0.0017(19)
C118 0.0797(19) 0.0707(17) 0.0713(17) -0.0360(15) 0.0031(14) -0.0042(14)
C310 0.119(3) 0.103(3) 0.0620(19) -0.0155(18) -0.0261(19) -0.025(2)
C311 0.104(3) 0.100(3) 0.0617(18) -0.0241(17) 0.0007(17) -0.026(2)
C312 0.0743(18) 0.0609(16) 0.0668(17) -0.0155(13) -0.0008(13) -0.0085(13)
C313 0.0538(14) 0.0551(14) 0.0641(16) 0.0109(12) -0.0141(12) -0.0181(11)
C315 0.097(3) 0.130(3) 0.0606(19) 0.014(2) -0.0046(17) -0.018(2)
C316 0.099(3) 0.118(3) 0.074(2) 0.044(2) -0.032(2) -0.038(2)
C317 0.092(2) 0.073(2) 0.105(3) 0.037(2) -0.045(2) -0.0289(18)
C318 0.0817(19) 0.0502(14) 0.093(2) 0.0174(14) -0.0376(16) -0.0161(14)
C510 0.092(2) 0.0650(18) 0.081(2) -0.0351(16) -0.0040(16) -0.0190(16)
C511 0.097(2) 0.0405(14) 0.101(2) -0.0223(15) -0.0022(18) -0.0011(14)
C512 0.0798(18) 0.0426(13) 0.0672(16) -0.0046(12) -0.0064(14) 0.0002(12)
C513 0.0537(13) 0.0649(15) 0.0348(11) -0.0052(10) -0.0051(10) 0.0054(11)
C515 0.104(2) 0.0781(19) 0.0526(16) -0.0226(14) -0.0062(15) 0.0049(17)
C516 0.079(2) 0.108(3) 0.0553(17) -0.0301(17) -0.0036(15) 0.0205(19)
C517 0.0614(18) 0.137(3) 0.0571(17) -0.0300(19) 0.0137(14) 0.000(2)
C518 0.0553(15) 0.109(2) 0.0524(15) -0.0209(15) 0.0080(12) -0.0097(15)
N11 0.0577(13) 0.0829(16) 0.0733(14) -0.0421(13) 0.0149(11) -0.0160(11)
N12 0.0495(12) 0.0837(15) 0.0720(14) -0.0399(12) 0.0163(10) -0.0160(11)
N18 0.0574(12) 0.0730(14) 0.0521(12) -0.0151(10) -0.0094(9) -0.0153(10)
N31 0.0896(16) 0.0382(11) 0.0750(15) -0.0029(10) -0.0225(12) -0.0026(10)
N32 0.0911(16) 0.0383(10) 0.0715(14) -0.0103(10) -0.0193(12) -0.0030(10)
N38 0.0807(16) 0.0678(14) 0.0719(15) -0.0238(12) -0.0312(12) 0.0018(12)
N51 0.0542(11) 0.0572(12) 0.0410(10) 0.0003(9) 0.0006(8) -0.0055(9)
N52 0.0504(11) 0.0467(10) 0.0471(10) 0.0006(8) -0.0015(8) -0.0066(8)
N58 0.0581(12) 0.0533(11) 0.0573(12) -0.0151(9) -0.0150(9) -0.0070(9)
N114 0.0711(15) 0.0681(14) 0.0806(15) -0.0342(12) -0.0078(12) -0.0108(11)
N314 0.0742(16) 0.0908(18) 0.0554(13) 0.0116(13) -0.0067(12) -0.0071(13)
N514 0.0825(15) 0.0681(14) 0.0440(11) -0.0150(10) 0.0022(10) -0.0032(12)
O71 0.139(4) 0.254(7) 0.299(8) -0.075(6) -0.067(4) -0.008(4)

loop_
_atom_type_symbol
_atom_type_description
_atom_type_scat_dispersion_real
_atom_type_scat_dispersion_imag
_atom_type_scat_source
C C 0.0033 0.0016 'International Tables Vol C Tables 4.2.6.8 and 6.1.1.4'
H H 0.0000 0.0000 'International Tables Vol C Tables 4.2.6.8 and 6.1.1.4'
N N 0.0061 0.0033 'International Tables Vol C Tables 4.2.6.8 and 6.1.1.4'
O O 0.0106 0.0060 'International Tables Vol C Tables 4.2.6.8 and 6.1.1.4'
Cl Cl 0.1484 0.1585 'International Tables Vol C Tables 4.2.6.8 and 6.1.1.4'

loop_
_geom_angle_atom_site_label_1
_geom_angle_atom_site_label_2
_geom_angle_atom_site_label_3
_geom_angle
_geom_angle_site_symmetry_1
_geom_angle_site_symmetry_3
_geom_angle_publ_flag
C6 C1 C2 119.67(18) . . ?
C6 C1 C14 120.57(18) . . ?
C2 C1 C14 119.66(17) . . ?
C3 C2 C1 120.77(18) . . ?
C2 C3 C4 118.81(18) . . ?
C2 C3 C34 119.91(18) . . ?
C4 C3 C34 121.21(17) . . ?
C5 C4 C3 121.66(17) . . ?
C4 C5 C6 118.39(17) . . ?
C4 C5 C54 118.39(17) . . ?
C6 C5 C54 123.15(17) . . ?
C1 C6 C5 120.69(18) . . ?
N12 C13 C14 122.5(2) . . ?
N12 C13 C17 114.9(2) . . ?
C14 C13 C17 122.62(19) . . ?
C15 C14 C13 115.92(19) . . ?
C15 C14 C1 120.28(19) . . ?
C13 C14 C1 123.71(19) . . ?
C14 C15 C16 119.3(2) . . ?
N11 C16 C15 122.1(2) . . ?
N11 C16 C113 116.3(2) . . ?
C15 C16 C113 121.5(2) . . ?
N18 C17 C112 122.7(2) . . ?
N18 C17 C13 115.6(2) . . ?
C112 C17 C13 121.7(2) . . ?
N18 C19 C110 123.4(3) . . ?
N32 C33 C34 122.1(2) . . ?
N32 C33 C37 113.6(2) . . ?
C34 C33 C37 124.26(19) . . ?
C35 C34 C33 115.74(19) . . ?
C35 C34 C3 119.79(19) . . ?
C33 C34 C3 124.44(19) . . ?
C34 C35 C36 119.6(2) . . ?
N31 C36 C35 122.0(2) . . ?
N31 C36 C313 116.6(2) . . ?
C35 C36 C313 121.4(2) . . ?
N38 C37 C312 122.5(2) . . ?
N38 C37 C33 116.3(2) . . ?
C312 C37 C33 121.2(2) . . ?
N38 C39 C310 123.7(3) . . ?
N52 C53 C54 122.4(2) . . ?
N52 C53 C57 112.77(18) . . ?
C54 C53 C57 124.83(18) . . ?
C55 C54 C53 115.25(18) . . ?
C55 C54 C5 119.14(18) . . ?
C53 C54 C5 125.57(18) . . ?
C54 C55 C56 119.9(2) . . ?
N51 C56 C55 122.0(2) . . ?
N51 C56 C513 116.78(19) . . ?
C55 C56 C513 121.2(2) . . ?
N58 C57 C512 122.7(2) . . ?
N58 C57 C53 116.62(18) . . ?
C512 C57 C53 120.6(2) . . ?
N58 C59 C510 124.5(3) . . ?
O71 C72 C73 94.3(9) . . ?
O71 C74 C75 97.1(9) . . ?
C111 C110 C19 118.7(3) . . ?
C110 C111 C112 119.2(3) . . ?
C17 C112 C111 118.6(3) . . ?
N114 C113 C118 122.5(2) . . ?
N114 C113 C16 115.6(2) . . ?
C118 C113 C16 121.9(2) . . ?
N114 C115 C116 124.0(3) . . ?
C117 C116 C115 118.2(3) . . ?
C116 C117 C118 119.5(3) . . ?
C117 C118 C113 118.8(3) . . ?
C311 C310 C39 118.3(3) . . ?
C310 C311 C312 119.5(3) . . ?
C311 C312 C37 118.9(3) . . ?
N314 C313 C318 122.3(3) . . ?
N314 C313 C36 115.6(2) . . ?
C318 C313 C36 122.1(3) . . ?
N314 C315 C316 123.6(4) . . ?
C317 C316 C315 118.6(3) . . ?
C316 C317 C318 119.2(3) . . ?
C317 C318 C313 119.4(4) . . ?
C59 C510 C511 118.5(3) . . ?
C510 C511 C512 119.4(3) . . ?
C57 C512 C511 117.9(3) . . ?
N514 C513 C518 122.7(2) . . ?
N514 C513 C56 115.9(2) . . ?
C518 C513 C56 121.4(3) . . ?
N514 C515 C516 124.0(4) . . ?
C515 C516 C517 118.4(3) . . ?
C516 C517 C518 119.5(3) . . ?
C513 C518 C517 118.1(3) . . ?
C16 N11 N12 119.2(2) . . ?
C13 N12 N11 120.7(2) . . ?
C17 N18 C19 117.4(2) . . ?
C36 N31 N32 119.4(2) . . ?
N31 N32 C33 121.0(2) . . ?
C37 N38 C39 117.0(3) . . ?
C56 N51 N52 119.32(18) . . ?
C53 N52 N51 120.83(19) . . ?
C59 N58 C57 117.0(2) . . ?
C115 N114 C113 117.1(3) . . ?
C313 N314 C315 116.9(3) . . ?
C513 N514 C515 117.2(3) . . ?
C74 O71 C72 99.0(9) . . ?

loop_
_geom_bond_atom_site_label_1
_geom_bond_atom_site_label_2
_geom_bond_distance
_geom_bond_site_symmetry_2
_geom_bond_publ_flag
C1 C6 1.385(3) . ?
C1 C2 1.389(3) . ?
C1 C14 1.488(3) . ?
C2 C3 1.381(3) . ?
C3 C4 1.391(3) . ?
C3 C34 1.486(3) . ?
C4 C5 1.386(3) . ?
C5 C6 1.396(3) . ?
C5 C54 1.491(3) . ?
C13 N12 1.332(3) . ?
C13 C14 1.410(3) . ?
C13 C17 1.484(3) . ?
C14 C15 1.370(3) . ?
C15 C16 1.395(3) . ?
C16 N11 1.329(3) . ?
C16 C113 1.482(3) . ?
C17 N18 1.331(3) . ?
C17 C112 1.378(3) . ?
C19 N18 1.336(3) . ?
C19 C110 1.368(4) . ?
C33 N32 1.334(3) . ?
C33 C34 1.415(3) . ?
C33 C37 1.487(3) . ?
C34 C35 1.373(3) . ?
C35 C36 1.391(3) . ?
C36 N31 1.331(3) . ?
C36 C313 1.484(3) . ?
C37 N38 1.330(3) . ?
C37 C312 1.380(4) . ?
C39 N38 1.338(4) . ?
C39 C310 1.377(5) . ?
C53 N52 1.338(3) . ?
C53 C54 1.415(3) . ?
C53 C57 1.488(3) . ?
C54 C55 1.376(3) . ?
C55 C56 1.392(3) . ?
C56 N51 1.327(3) . ?
C56 C513 1.484(3) . ?
C57 N58 1.337(3) . ?
C57 C512 1.378(3) . ?
C59 N58 1.334(3) . ?
C59 C510 1.350(4) . ?
C72 O71 1.428(9) . ?
C72 C73 1.478(14) . ?
C74 O71 1.303(10) . ?
C74 C75 1.549(17) . ?
C110 C111 1.361(4) . ?
C111 C112 1.378(4) . ?
C113 N114 1.338(4) . ?
C113 C118 1.386(4) . ?
C115 N114 1.331(4) . ?
C115 C116 1.373(5) . ?
C116 C117 1.367(5) . ?
C117 C118 1.368(4) . ?
C310 C311 1.348(5) . ?
C311 C312 1.376(4) . ?
C313 N314 1.323(4) . ?
C313 C318 1.386(4) . ?
C315 N314 1.340(4) . ?
C315 C316 1.375(6) . ?
C316 C317 1.350(6) . ?
C317 C318 1.362(5) . ?
C510 C511 1.362(5) . ?
C511 C512 1.394(4) . ?
C513 N514 1.332(4) . ?
C513 C518 1.377(4) . ?
C515 N514 1.344(3) . ?
C515 C516 1.354(5) . ?
C516 C517 1.358(5) . ?
C517 C518 1.394(4) . ?
N11 N12 1.340(3) . ?
N31 N32 1.334(3) . ?
N51 N52 1.340(3) . ?

loop_
_cod_related_entry_id
_cod_related_entry_database
_cod_related_entry_code
1 ChemSpider 30653592
